data_4349448
loop_
_publ_author_name
'Aroua, Safwan'
'Todorova, Tanya K.'
'Hommes, Paul'
'Chamoreau, Lise-Marie'
'Reissig, Hans-Ulrich'
'Mougel, Victor'
'Fontecave, Marc'

_publ_section_title
;
 Synthesis, Characterization, and DFT Analysis of Bis-Terpyridyl-Based
 Molecular Cobalt Complexes.
;
_journal_issue 10
_journal_name_full 'Inorganic chemistry'
_journal_page_first 5930
_journal_page_last 5940
_journal_paper_doi 10.1021/acs.inorgchem.7b00595
_journal_volume 56
_journal_year 2017
_chemical_formula_moiety 'C46 H60 Co N12, 2 (F6 P), 2 (C7 H8)'
_chemical_formula_sum 'C60 H76 Co F12 N12 P2'
_chemical_formula_weight 1314.19
_space_group_crystal_system triclinic
_space_group_IT_number 2
_space_group_name_Hall '-P 1'
_space_group_name_H-M_alt 'P -1'
_atom_sites_solution_hydrogens geom
_atom_sites_solution_primary dual
_atom_sites_solution_secondary dual
_audit_creation_method SHELXL-2014/7
_cell_angle_alpha 83.481(2)
_cell_angle_beta 79.146(2)
_cell_angle_gamma 88.677(2)
_cell_formula_units_Z 2
_cell_length_a 11.2802(4)
_cell_length_b 11.4333(4)
_cell_length_c 25.4651(10)
_cell_measurement_reflns_used 9936
_cell_measurement_temperature 200(2)
_cell_measurement_theta_max 26.21
_cell_measurement_theta_min 2.46
_cell_volume 3204.6(2)
_computing_cell_refinement 'Bruker SAINT'
_computing_data_collection 'Bruker APEX2'
_computing_data_reduction 'Bruker SAINT'
_computing_molecular_graphics 'DIAMOND (Brandenburg, 2006)'
_computing_publication_material 'WinGX publication routines (Farrugia, 2012)'
_computing_structure_refinement 'SHELXL-2014/7 (Sheldrick, 2014)'
_computing_structure_solution 'SHELXT-2014 (Sheldrick, 2014)'
_diffrn_ambient_temperature 200(2)
_diffrn_measured_fraction_theta_full 0.985
_diffrn_measured_fraction_theta_max 0.977
_diffrn_measurement_device_type 'Bruker APEX-II CCD'
_diffrn_measurement_method '\f and \w scans'
_diffrn_radiation_type MoK\a
_diffrn_radiation_wavelength 0.71073
_diffrn_reflns_av_R_equivalents 0.0285
_diffrn_reflns_av_unetI/netI 0.0436
_diffrn_reflns_Laue_measured_fraction_full 0.985
_diffrn_reflns_Laue_measured_fraction_max 0.977
_diffrn_reflns_limit_h_max 14
_diffrn_reflns_limit_h_min -14
_diffrn_reflns_limit_k_max 14
_diffrn_reflns_limit_k_min -14
_diffrn_reflns_limit_l_max 32
_diffrn_reflns_limit_l_min -33
_diffrn_reflns_number 43779
_diffrn_reflns_point_group_measured_fraction_full 0.985
_diffrn_reflns_point_group_measured_fraction_max 0.977
_diffrn_reflns_theta_full 25.242
_diffrn_reflns_theta_max 27.568
_diffrn_reflns_theta_min 1.867
_diffrn_source 'fine-focus sealed tube'
_exptl_absorpt_coefficient_mu 0.401
_exptl_absorpt_correction_T_max 0.746
_exptl_absorpt_correction_T_min 0.693
_exptl_absorpt_correction_type multi-scan
_exptl_absorpt_process_details
;
SADABS-2012/1 (Bruker,2012) was used for absorption correction.
;
_exptl_crystal_colour yellow-green
_exptl_crystal_density_diffrn 1.362
_exptl_crystal_density_method 'not measured'
_exptl_crystal_description plate-like
_exptl_crystal_F_000 1370
_exptl_crystal_size_max 0.22
_exptl_crystal_size_mid 0.22
_exptl_crystal_size_min 0.05
_refine_diff_density_max 0.915
_refine_diff_density_min -0.542
_refine_diff_density_rms 0.084
_refine_ls_extinction_method none
_refine_ls_goodness_of_fit_ref 0.934
_refine_ls_hydrogen_treatment constr
_refine_ls_matrix_type full
_refine_ls_number_parameters 897
_refine_ls_number_reflns 14483
_refine_ls_number_restraints 378
_refine_ls_restrained_S_all 1.076
_refine_ls_R_factor_all 0.0927
_refine_ls_R_factor_gt 0.0638
_refine_ls_shift/su_max 0.005
_refine_ls_shift/su_mean 0.000
_refine_ls_structure_factor_coef Fsqd
_refine_ls_weighting_details 'w=1/[\s^2^(Fo^2^)+(0.1277P)^2^+3.1975P] where P=(Fo^2^+2Fc^2^)/3'
_refine_ls_weighting_scheme calc
_refine_ls_wR_factor_gt 0.1787
_refine_ls_wR_factor_ref 0.2026
_reflns_Friedel_coverage 0.000
_reflns_number_gt 10453
_reflns_number_total 14483
_reflns_threshold_expression 'I > 2\s(I)'
_cod_data_source_file crystal_structures1.cif
_cod_data_source_block C8
_cod_database_code 4349448
_shelx_shelxl_version_number 2014/7
_shelx_space_group_comment
;
The symmetry employed for this shelxl refinement is uniquely defined
by the following loop, which should always be used as a source of
symmetry information in preference to the above space-group names.
They are only intended as comments.
;
_publcif_funding_html
;
;

loop_
_space_group_symop_operation_xyz
'x, y, z'
'-x, -y, -z'

loop_
_atom_site_label
_atom_site_type_symbol
_atom_site_fract_x
_atom_site_fract_y
_atom_site_fract_z
_atom_site_U_iso_or_equiv
_atom_site_adp_type
_atom_site_occupancy
_atom_site_site_symmetry_order
_atom_site_calc_flag
_atom_site_refinement_flags_posn
_atom_site_refinement_flags_adp
_atom_site_refinement_flags_occupancy
_atom_site_disorder_assembly
_atom_site_disorder_group
Co1 Co 0.15547(3) 0.48020(3) 0.74222(2) 0.02546(12) Uani 1 1 d . . . . .
N1 N 0.1233(2) 0.3191(2) 0.70497(10) 0.0299(5) Uani 1 1 d . . . . .
N2 N 0.23019(19) 0.51828(19) 0.66262(9) 0.0247(5) Uani 1 1 d . . . . .
N3 N 0.2136(2) 0.66823(19) 0.73538(9) 0.0288(5) Uani 1 1 d . . . . .
N4 N 0.3170(2) 0.4025(2) 0.77550(10) 0.0298(5) Uani 1 1 d . . . . .
N5 N 0.0900(2) 0.43946(19) 0.82241(9) 0.0262(5) Uani 1 1 d . . . . .
N6 N -0.0345(2) 0.5347(2) 0.75204(9) 0.0287(5) Uani 1 1 d . . . . .
N7 N 0.1167(3) 0.0284(2) 0.61868(12) 0.0514(8) Uani 1 1 d . . . . .
N8 N 0.3629(3) 0.6056(3) 0.49942(11) 0.0437(7) Uani 1 1 d . . . . .
N9 N 0.3720(3) 1.0038(2) 0.70088(13) 0.0481(7) Uani 1 1 d . . . . .
N10 N 0.5711(3) 0.2445(3) 0.86247(14) 0.0571(8) Uani 1 1 d . . . . .
N11 N -0.0428(3) 0.3592(3) 0.98630(11) 0.0536(8) Uani 1 1 d . . . . .
N12 N -0.4005(2) 0.6258(3) 0.79120(12) 0.0453(7) Uani 1 1 d . . . . .
C1 C 0.0686(3) 0.2162(3) 0.72791(13) 0.0361(7) Uani 1 1 d . . . . .
C2 C 0.0639(3) 0.1204(3) 0.70025(13) 0.0373(7) Uani 1 1 d . . . . .
H2 H 0.0236 0.0511 0.7184 0.045 Uiso 1 1 calc R U . . .
C3 C 0.1172(3) 0.1231(3) 0.64607(13) 0.0370(7) Uani 1 1 d . . . . .
C4 C 0.1733(3) 0.2308(2) 0.62182(13) 0.0352(6) Uani 1 1 d . . . . .
H4 H 0.2107 0.2390 0.5849 0.042 Uiso 1 1 calc R U . . .
C5 C 0.1731(2) 0.3236(2) 0.65209(11) 0.0282(6) Uani 1 1 d . . . . .
C6 C 0.2276(2) 0.4398(2) 0.62736(11) 0.0270(5) Uani 1 1 d . . . . .
C7 C 0.2709(3) 0.4644(3) 0.57277(12) 0.0326(6) Uani 1 1 d . . . . .
H7 H 0.2682 0.4061 0.5493 0.039 Uiso 1 1 calc R U . . .
C8 C 0.3192(3) 0.5770(3) 0.55220(12) 0.0334(6) Uani 1 1 d . . . . .
C9 C 0.3188(3) 0.6586(3) 0.58995(12) 0.0321(6) Uani 1 1 d . . . . .
H9 H 0.3483 0.7361 0.5781 0.038 Uiso 1 1 calc R U . . .
C10 C 0.2756(2) 0.6261(2) 0.64383(11) 0.0265(5) Uani 1 1 d . . . . .
C11 C 0.2731(2) 0.7084(2) 0.68554(11) 0.0269(6) Uani 1 1 d . . . . .
C12 C 0.3267(3) 0.8174(2) 0.67241(12) 0.0316(6) Uani 1 1 d . . . . .
H12 H 0.3690 0.8396 0.6368 0.038 Uiso 1 1 calc R U . . .
C13 C 0.3189(3) 0.8963(2) 0.71172(13) 0.0345(6) Uani 1 1 d . . . . .
C14 C 0.2538(3) 0.8557(3) 0.76315(13) 0.0358(7) Uani 1 1 d . . . . .
H14 H 0.2429 0.9059 0.7910 0.043 Uiso 1 1 calc R U . . .
C15 C 0.2059(3) 0.7437(3) 0.77344(12) 0.0345(6) Uani 1 1 d . . . . .
C16 C 0.0105(4) 0.2079(3) 0.78601(15) 0.0569(11) Uani 1 1 d . . . . .
H16A H -0.0312 0.1322 0.7965 0.085 Uiso 1 1 calc R U . . .
H16B H -0.0479 0.2722 0.7917 0.085 Uiso 1 1 calc R U . . .
H16C H 0.0724 0.2140 0.8079 0.085 Uiso 1 1 calc R U . . .
C17 C 0.0443(4) -0.0753(3) 0.64316(17) 0.0555(10) Uani 1 1 d . . . . .
H17A H 0.0686 -0.1052 0.6772 0.083 Uiso 1 1 calc R U . . .
H17B H 0.0573 -0.1365 0.6187 0.083 Uiso 1 1 calc R U . . .
H17C H -0.0413 -0.0536 0.6500 0.083 Uiso 1 1 calc R U . . .
C18 C 0.1656(5) 0.0329(4) 0.56212(16) 0.0723(14) Uani 1 1 d . . . . .
H18A H 0.1136 0.0818 0.5417 0.109 Uiso 1 1 calc R U . . .
H18B H 0.1697 -0.0469 0.5513 0.109 Uiso 1 1 calc R U . . .
H18C H 0.2468 0.0668 0.5547 0.109 Uiso 1 1 calc R U . . .
C19 C 0.3613(4) 0.5214(4) 0.46070(13) 0.0524(9) Uani 1 1 d . . . . .
H19A H 0.3856 0.5609 0.4241 0.079 Uiso 1 1 calc R U . . .
H19B H 0.2795 0.4898 0.4650 0.079 Uiso 1 1 calc R U . . .
H19C H 0.4175 0.4569 0.4669 0.079 Uiso 1 1 calc R U . . .
C20 C 0.4143(4) 0.7214(4) 0.47887(14) 0.0552(10) Uani 1 1 d . . . . .
H20A H 0.4432 0.7246 0.4400 0.083 Uiso 1 1 calc R U . . .
H20B H 0.4818 0.7354 0.4965 0.083 Uiso 1 1 calc R U . . .
H20C H 0.3523 0.7819 0.4863 0.083 Uiso 1 1 calc R U . . .
C21 C 0.4357(4) 1.0466(3) 0.64765(17) 0.0556(10) Uani 1 1 d . . . . .
H21A H 0.4694 1.1245 0.6484 0.083 Uiso 1 1 calc R U . . .
H21B H 0.3796 1.0523 0.6224 0.083 Uiso 1 1 calc R U . . .
H21C H 0.5012 0.9920 0.6361 0.083 Uiso 1 1 calc R U . . .
C22 C 0.3612(4) 1.0849(3) 0.74161(19) 0.0644(11) Uani 1 1 d . . . . .
H22A H 0.4053 1.1574 0.7263 0.097 Uiso 1 1 calc R U . . .
H22B H 0.2758 1.1035 0.7537 0.097 Uiso 1 1 calc R U . . .
H22C H 0.3950 1.0484 0.7723 0.097 Uiso 1 1 calc R U . . .
C23 C 0.1422(4) 0.7039(3) 0.82922(14) 0.0581(11) Uani 1 1 d . . . . .
H23A H 0.1411 0.7680 0.8518 0.087 Uiso 1 1 calc R U . . .
H23B H 0.1844 0.6358 0.8440 0.087 Uiso 1 1 calc R U . . .
H23C H 0.0591 0.6818 0.8285 0.087 Uiso 1 1 calc R U . . .
C24 C 0.4328(3) 0.3825(3) 0.75167(13) 0.0341(6) Uani 1 1 d . . . . .
C25 C 0.5184(3) 0.3322(3) 0.77937(13) 0.0374(7) Uani 1 1 d . . . . .
H25 H 0.5984 0.3221 0.7606 0.045 Uiso 1 1 calc R U . . .
C26 C 0.4898(3) 0.2958(3) 0.83426(14) 0.0393(7) Uani 1 1 d . . . . .
C27 C 0.3691(3) 0.3156(3) 0.85871(14) 0.0404(7) Uani 1 1 d . . . . .
H27 H 0.3430 0.2918 0.8960 0.049 Uiso 1 1 calc R U . . .
C28 C 0.2894(3) 0.3690(2) 0.82906(12) 0.0310(6) Uani 1 1 d . . . . .
C29 C 0.1624(3) 0.3917(2) 0.85570(12) 0.0300(6) Uani 1 1 d . . . . .
C30 C 0.1215(3) 0.3653(3) 0.91004(12) 0.0387(7) Uani 1 1 d . . . . .
H30 H 0.1755 0.3334 0.9324 0.046 Uiso 1 1 calc R U . . .
C31 C -0.0004(3) 0.3852(3) 0.93270(12) 0.0382(7) Uani 1 1 d . . . . .
C32 C -0.0748(3) 0.4344(3) 0.89707(12) 0.0357(7) Uani 1 1 d . . . . .
H32 H -0.1577 0.4492 0.9101 0.043 Uiso 1 1 calc R U . . .
C33 C -0.0263(2) 0.4607(2) 0.84321(11) 0.0280(6) Uani 1 1 d . . . . .
C34 C -0.0975(2) 0.5155(2) 0.80306(11) 0.0279(6) Uani 1 1 d . . . . .
C35 C -0.2179(3) 0.5440(2) 0.81796(12) 0.0325(6) Uani 1 1 d . . . . .
H35 H -0.2573 0.5286 0.8544 0.039 Uiso 1 1 calc R U . . .
C36 C -0.2820(3) 0.5960(3) 0.77889(13) 0.0333(6) Uani 1 1 d . . . . .
C37 C -0.2162(3) 0.6165(3) 0.72604(13) 0.0364(7) Uani 1 1 d . . . . .
H37 H -0.2550 0.6518 0.6981 0.044 Uiso 1 1 calc R U . . .
C38 C -0.0961(3) 0.5860(2) 0.71434(12) 0.0319(6) Uani 1 1 d . . . . .
C39 C 0.4676(3) 0.4133(4) 0.69189(14) 0.0523(9) Uani 1 1 d . . . . .
H39A H 0.4220 0.3641 0.6736 0.078 Uiso 1 1 calc R U . . .
H39B H 0.5543 0.3995 0.6805 0.078 Uiso 1 1 calc R U . . .
H39C H 0.4493 0.4964 0.6825 0.078 Uiso 1 1 calc R U . . .
C40 C 0.6956(3) 0.2281(4) 0.83646(18) 0.0578(10) Uani 1 1 d . . . . .
H40A H 0.6989 0.1701 0.8107 0.087 Uiso 1 1 calc R U . . .
H40B H 0.7437 0.2000 0.8637 0.087 Uiso 1 1 calc R U . . .
H40C H 0.7283 0.3033 0.8175 0.087 Uiso 1 1 calc R U . . .
C41 C 0.5352(5) 0.1976(5) 0.9194(2) 0.0891(17) Uani 1 1 d . . . . .
H41A H 0.5156 0.2630 0.9414 0.134 Uiso 1 1 calc R U . . .
H41B H 0.6019 0.1516 0.9311 0.134 Uiso 1 1 calc R U . . .
H41C H 0.4643 0.1470 0.9238 0.134 Uiso 1 1 calc R U . . .
C42 C 0.0357(4) 0.3091(4) 1.02214(15) 0.0641(11) Uani 1 1 d . . . . .
H42A H 0.0652 0.2321 1.0118 0.096 Uiso 1 1 calc R U . . .
H42B H -0.0095 0.2995 1.0592 0.096 Uiso 1 1 calc R U . . .
H42C H 0.1044 0.3617 1.0197 0.096 Uiso 1 1 calc R U . . .
C43 C -0.1704(4) 0.3718(4) 1.00878(16) 0.0690(12) Uani 1 1 d . . . . .
H43A H -0.1975 0.4513 0.9977 0.103 Uiso 1 1 calc R U . . .
H43B H -0.1826 0.3587 1.0481 0.103 Uiso 1 1 calc R U . . .
H43C H -0.2170 0.3138 0.9956 0.103 Uiso 1 1 calc R U . . .
C44 C -0.4670(3) 0.6099(4) 0.84607(16) 0.0544(9) Uani 1 1 d . . . . .
H44A H -0.4679 0.5262 0.8597 0.082 Uiso 1 1 calc R U . . .
H44B H -0.5501 0.6378 0.8469 0.082 Uiso 1 1 calc R U . . .
H44C H -0.4281 0.6548 0.8687 0.082 Uiso 1 1 calc R U . . .
C45 C -0.4641(3) 0.6786(4) 0.75046(18) 0.0612(11) Uani 1 1 d . . . . .
H45A H -0.4414 0.7617 0.7414 0.092 Uiso 1 1 calc R U . . .
H45B H -0.5512 0.6726 0.7640 0.092 Uiso 1 1 calc R U . . .
H45C H -0.4429 0.6375 0.7182 0.092 Uiso 1 1 calc R U . . .
C46 C -0.0278(3) 0.6101(4) 0.65812(13) 0.0469(8) Uani 1 1 d . . . . .
H46A H 0.0390 0.6640 0.6574 0.070 Uiso 1 1 calc R U . . .
H46B H -0.0819 0.6460 0.6349 0.070 Uiso 1 1 calc R U . . .
H46C H 0.0044 0.5360 0.6452 0.070 Uiso 1 1 calc R U . . .
C47 C 1.1067(4) 0.7261(6) 0.4404(2) 0.0798(15) Uani 1 1 d . . . . .
C48 C 1.1540(5) 0.8372(5) 0.4255(2) 0.0785(15) Uani 1 1 d . . . . .
H48 H 1.1462 0.8918 0.4514 0.094 Uiso 1 1 calc R U . . .
C49 C 1.2123(4) 0.8708(5) 0.3737(2) 0.0757(13) Uani 1 1 d . . . . .
H49 H 1.2459 0.9475 0.3647 0.091 Uiso 1 1 calc R U . . .
C50 C 1.2229(4) 0.7962(5) 0.3351(2) 0.0765(13) Uani 1 1 d . . . . .
H50 H 1.2617 0.8206 0.2992 0.092 Uiso 1 1 calc R U . . .
C51 C 1.1755(5) 0.6831(5) 0.3495(2) 0.0799(15) Uani 1 1 d . . . . .
H51 H 1.1821 0.6289 0.3234 0.096 Uiso 1 1 calc R U . . .
C52 C 1.1189(4) 0.6502(5) 0.4017(2) 0.0752(13) Uani 1 1 d . . . . .
H52 H 1.0875 0.5727 0.4112 0.090 Uiso 1 1 calc R U . . .
C53 C 1.0456(6) 0.6885(8) 0.4971(3) 0.120(2) Uani 1 1 d . . . . .
H53A H 1.0743 0.6100 0.5087 0.180 Uiso 1 1 calc R U . . .
H53B H 0.9581 0.6863 0.4990 0.180 Uiso 1 1 calc R U . . .
H53C H 1.0645 0.7446 0.5207 0.180 Uiso 1 1 calc R U . . .
C54 C -0.1930(12) 0.8631(7) 0.8546(5) 0.153(4) Uani 1 1 d . U . . .
H54 H -0.1355 0.8391 0.8766 0.183 Uiso 1 1 calc R U . . .
C55 C -0.1563(10) 0.8778(6) 0.8014(4) 0.128(3) Uani 1 1 d . U . . .
H55 H -0.0742 0.8622 0.7869 0.154 Uiso 1 1 calc R U . . .
C56 C -0.2316(10) 0.9142(6) 0.7673(4) 0.123(3) Uani 1 1 d . U . . .
H56 H -0.2022 0.9259 0.7296 0.148 Uiso 1 1 calc R U . . .
C57 C -0.3476(10) 0.9335(7) 0.7871(4) 0.137(3) Uani 1 1 d . U . . .
H57 H -0.4021 0.9573 0.7637 0.165 Uiso 1 1 calc R U . . .
C58 C -0.3889(8) 0.9181(6) 0.8440(4) 0.122(3) Uani 1 1 d . U . . .
H58 H -0.4707 0.9327 0.8591 0.147 Uiso 1 1 calc R U . . .
C59 C -0.3036(11) 0.8800(6) 0.8778(4) 0.125(3) Uani 1 1 d . U . . .
C60 C -0.3522(15) 0.8613(11) 0.9362(4) 0.244(7) Uani 1 1 d . U . . .
H60A H -0.3297 0.7826 0.9507 0.365 Uiso 1 1 calc R U . . .
H60B H -0.4403 0.8685 0.9425 0.365 Uiso 1 1 calc R U . . .
H60C H -0.3186 0.9206 0.9543 0.365 Uiso 1 1 calc R U . . .
P1 P 0.69229(9) 0.80089(11) 0.57749(4) 0.0537(3) Uani 1 1 d D U . . .
F1 F 0.6700(3) 0.8440(3) 0.63567(10) 0.0862(9) Uani 1 1 d D . . . .
F2 F 0.7312(4) 0.6741(3) 0.60046(13) 0.1161(13) Uani 1 1 d D . . . .
F3 F 0.7133(2) 0.7565(2) 0.51890(9) 0.0684(7) Uani 1 1 d D . . . .
F4 F 0.6685(5) 0.9279(3) 0.55289(13) 0.1454(18) Uani 1 1 d D U . . .
F5 F 0.8272(3) 0.8368(4) 0.56865(16) 0.1203(13) Uani 1 1 d D U . . .
F6 F 0.5627(3) 0.7628(6) 0.58574(17) 0.194(3) Uani 1 1 d D U . . .
P2 P -0.5000 0.5000 1.0000 0.1214(11) Uani 1 2 d S . P . .
F7 F -0.4731(4) 0.3746(5) 1.02759(14) 0.1482(19) Uani 1 1 d . . . . .
F8 F -0.4084(4) 0.5583(5) 1.03087(16) 0.1452(18) Uani 1 1 d . . . . .
F9 F -0.3902(3) 0.4822(4) 0.95142(12) 0.1370(17) Uani 1 1 d . . . . .
P3A P 0.2441(10) -0.0256(6) 0.9206(3) 0.100(2) Uani 0.25 1 d D U P A 1
F10 F 0.1181(16) 0.0149(17) 0.9083(8) 0.138(6) Uani 0.25 1 d D U P A 1
F11 F 0.192(2) -0.0716(15) 0.9825(5) 0.147(5) Uani 0.25 1 d D U P A 1
F12 F 0.2868(17) -0.1332(12) 0.8954(6) 0.126(5) Uani 0.25 1 d D U P A 1
F13 F 0.3254(19) 0.0399(14) 0.8760(6) 0.164(5) Uani 0.25 1 d D U P A 1
F14 F 0.217(2) 0.0922(13) 0.9423(7) 0.126(5) Uani 0.25 1 d D U P A 1
F15 F 0.3316(18) -0.0573(14) 0.9560(7) 0.155(5) Uani 0.25 1 d D U P A 1
P3B P 0.1626(10) 0.0054(7) 0.9247(3) 0.095(2) Uani 0.25 1 d D U P B 2
F16 F 0.216(2) 0.0854(17) 0.9585(7) 0.131(5) Uani 0.25 1 d D U P B 2
F17 F 0.117(2) -0.0784(16) 0.9755(6) 0.167(6) Uani 0.25 1 d D U P B 2
F18 F 0.2626(13) -0.0671(15) 0.8975(6) 0.106(4) Uani 0.25 1 d D U P B 2
F19 F 0.1945(12) 0.0660(12) 0.8692(4) 0.100(3) Uani 0.25 1 d D U P B 2
F20 F 0.0553(13) 0.0864(12) 0.9369(6) 0.134(4) Uani 0.25 1 d D U P B 2
F21 F 0.0905(14) -0.0747(12) 0.9044(7) 0.137(4) Uani 0.25 1 d D U P B 2

loop_
_atom_site_aniso_label
_atom_site_aniso_U_11
_atom_site_aniso_U_22
_atom_site_aniso_U_33
_atom_site_aniso_U_23
_atom_site_aniso_U_13
_atom_site_aniso_U_12
Co1 0.0265(2) 0.02384(19) 0.0243(2) -0.00361(13) 0.00023(14) -0.00061(14)
N1 0.0312(12) 0.0252(11) 0.0322(13) -0.0059(9) -0.0017(10) -0.0007(9)
N2 0.0245(11) 0.0217(10) 0.0271(11) -0.0033(9) -0.0025(9) 0.0011(8)
N3 0.0301(12) 0.0249(11) 0.0298(12) -0.0055(9) 0.0006(9) -0.0016(9)
N4 0.0281(12) 0.0303(12) 0.0304(12) -0.0050(10) -0.0034(10) 0.0017(9)
N5 0.0260(11) 0.0232(10) 0.0287(12) -0.0037(9) -0.0027(9) 0.0021(9)
N6 0.0269(12) 0.0273(11) 0.0298(12) 0.0003(9) -0.0022(9) 0.0011(9)
N7 0.083(2) 0.0269(13) 0.0486(18) -0.0125(12) -0.0180(16) -0.0050(14)
N8 0.0489(16) 0.0530(17) 0.0261(13) -0.0004(12) -0.0008(12) -0.0026(13)
N9 0.0544(18) 0.0298(13) 0.0591(19) -0.0063(12) -0.0059(14) -0.0129(12)
N10 0.0410(16) 0.071(2) 0.057(2) 0.0056(16) -0.0139(14) 0.0162(15)
N11 0.0559(19) 0.069(2) 0.0292(15) 0.0027(14) 0.0015(13) 0.0138(16)
N12 0.0274(13) 0.0521(16) 0.0533(18) -0.0011(14) -0.0029(12) 0.0059(12)
C1 0.0378(16) 0.0282(14) 0.0406(17) -0.0053(12) -0.0017(13) -0.0037(12)
C2 0.0420(17) 0.0252(14) 0.0448(18) -0.0060(12) -0.0063(14) -0.0041(12)
C3 0.0483(18) 0.0265(14) 0.0411(17) -0.0082(12) -0.0182(14) 0.0024(13)
C4 0.0462(18) 0.0288(14) 0.0323(16) -0.0061(12) -0.0105(13) 0.0024(13)
C5 0.0286(14) 0.0254(13) 0.0320(15) -0.0064(11) -0.0078(11) 0.0041(11)
C6 0.0259(13) 0.0275(13) 0.0277(14) -0.0053(11) -0.0048(11) 0.0043(10)
C7 0.0364(15) 0.0340(14) 0.0276(15) -0.0075(11) -0.0047(12) 0.0056(12)
C8 0.0316(15) 0.0407(16) 0.0266(15) -0.0021(12) -0.0034(11) 0.0036(12)
C9 0.0310(14) 0.0329(14) 0.0299(15) 0.0000(11) -0.0014(11) -0.0029(12)
C10 0.0225(12) 0.0263(13) 0.0300(14) -0.0032(11) -0.0028(10) 0.0002(10)
C11 0.0232(13) 0.0252(13) 0.0310(14) -0.0028(11) -0.0018(11) 0.0020(10)
C12 0.0286(14) 0.0261(13) 0.0374(16) -0.0001(11) -0.0013(12) -0.0002(11)
C13 0.0319(15) 0.0240(13) 0.0480(18) -0.0045(12) -0.0085(13) 0.0014(11)
C14 0.0382(16) 0.0279(14) 0.0423(17) -0.0128(12) -0.0046(13) -0.0005(12)
C15 0.0381(16) 0.0295(14) 0.0363(16) -0.0113(12) -0.0028(13) -0.0004(12)
C16 0.073(3) 0.0359(17) 0.051(2) -0.0101(16) 0.0196(19) -0.0202(17)
C17 0.079(3) 0.0279(16) 0.067(3) -0.0112(16) -0.028(2) -0.0043(16)
C18 0.133(4) 0.043(2) 0.044(2) -0.0196(17) -0.017(2) -0.002(2)
C19 0.067(2) 0.064(2) 0.0243(16) -0.0069(15) -0.0022(15) 0.0091(19)
C20 0.062(2) 0.065(2) 0.0327(18) 0.0108(16) -0.0018(16) -0.0121(19)
C21 0.055(2) 0.0314(16) 0.073(3) -0.0003(17) 0.0059(19) -0.0123(15)
C22 0.084(3) 0.0369(19) 0.077(3) -0.0142(19) -0.020(2) -0.0151(19)
C23 0.090(3) 0.0419(19) 0.0368(19) -0.0183(15) 0.0135(19) -0.0186(19)
C24 0.0290(14) 0.0356(15) 0.0380(16) -0.0082(12) -0.0049(12) 0.0005(12)
C25 0.0288(15) 0.0362(15) 0.0472(19) -0.0083(13) -0.0049(13) 0.0022(12)
C26 0.0377(17) 0.0348(15) 0.0471(19) -0.0042(13) -0.0126(14) 0.0037(13)
C27 0.0377(17) 0.0444(17) 0.0385(17) 0.0010(14) -0.0096(14) 0.0053(14)
C28 0.0322(15) 0.0274(13) 0.0333(15) -0.0048(11) -0.0049(12) -0.0009(11)
C29 0.0331(15) 0.0258(13) 0.0312(15) -0.0052(11) -0.0057(12) 0.0012(11)
C30 0.0449(18) 0.0429(17) 0.0280(15) -0.0018(13) -0.0082(13) 0.0087(14)
C31 0.0446(18) 0.0366(16) 0.0283(15) -0.0023(12) 0.0044(13) 0.0041(13)
C32 0.0345(16) 0.0361(15) 0.0329(16) -0.0027(12) 0.0021(12) 0.0037(12)
C33 0.0284(14) 0.0239(12) 0.0299(14) -0.0049(11) 0.0003(11) 0.0006(10)
C34 0.0299(14) 0.0207(12) 0.0312(14) -0.0032(10) -0.0004(11) -0.0008(10)
C35 0.0281(14) 0.0294(14) 0.0365(16) -0.0031(12) 0.0026(12) 0.0009(11)
C36 0.0255(14) 0.0297(14) 0.0433(17) -0.0055(12) -0.0017(12) -0.0010(11)
C37 0.0285(15) 0.0371(15) 0.0430(18) 0.0004(13) -0.0083(13) 0.0019(12)
C38 0.0289(14) 0.0290(14) 0.0362(16) 0.0004(12) -0.0043(12) 0.0000(11)
C39 0.0315(17) 0.081(3) 0.0398(19) -0.0004(18) 0.0008(14) 0.0132(17)
C40 0.0382(19) 0.056(2) 0.081(3) 0.001(2) -0.0209(19) 0.0076(17)
C41 0.072(3) 0.115(4) 0.073(3) 0.026(3) -0.020(3) 0.034(3)
C42 0.076(3) 0.083(3) 0.0292(18) 0.0034(18) -0.0056(18) 0.011(2)
C43 0.070(3) 0.084(3) 0.038(2) 0.008(2) 0.0200(19) 0.009(2)
C44 0.0333(17) 0.063(2) 0.060(2) -0.0059(19) 0.0086(16) 0.0070(16)
C45 0.0338(18) 0.075(3) 0.075(3) -0.001(2) -0.0173(18) 0.0093(18)
C46 0.0340(17) 0.066(2) 0.0354(18) 0.0109(16) -0.0036(13) 0.0093(16)
C47 0.050(3) 0.111(4) 0.085(4) -0.022(3) -0.023(2) 0.022(3)
C48 0.066(3) 0.087(4) 0.097(4) -0.042(3) -0.037(3) 0.026(3)
C49 0.061(3) 0.074(3) 0.100(4) -0.023(3) -0.029(3) 0.008(2)
C50 0.067(3) 0.086(3) 0.081(3) -0.019(3) -0.021(3) 0.013(3)
C51 0.075(3) 0.079(3) 0.097(4) -0.037(3) -0.030(3) 0.014(3)
C52 0.060(3) 0.077(3) 0.095(4) -0.019(3) -0.027(3) 0.005(2)
C53 0.078(4) 0.181(7) 0.094(5) -0.015(5) -0.001(3) 0.022(4)
C54 0.208(11) 0.092(5) 0.147(9) -0.007(5) -0.005(8) -0.025(6)
C55 0.191(8) 0.074(4) 0.112(6) 0.020(4) -0.022(6) -0.027(5)
C56 0.174(8) 0.073(4) 0.113(6) 0.004(4) -0.008(6) -0.017(5)
C57 0.170(8) 0.096(5) 0.143(8) -0.035(5) -0.001(6) -0.043(5)
C58 0.136(6) 0.073(4) 0.156(7) -0.032(4) -0.008(6) -0.022(4)
C59 0.186(9) 0.075(4) 0.113(6) 0.004(4) -0.026(6) -0.036(5)
C60 0.390(19) 0.203(12) 0.125(7) 0.004(7) -0.018(9) -0.066(12)
P1 0.0467(5) 0.0813(7) 0.0362(5) -0.0170(5) -0.0101(4) 0.0074(5)
F1 0.125(2) 0.098(2) 0.0382(13) -0.0232(13) -0.0133(14) 0.0039(18)
F2 0.207(4) 0.085(2) 0.072(2) -0.0200(16) -0.062(2) 0.010(2)
F3 0.0810(17) 0.0839(17) 0.0399(12) -0.0209(11) -0.0014(11) -0.0055(13)
F4 0.266(5) 0.114(3) 0.0626(19) -0.0294(18) -0.045(3) 0.089(3)
F5 0.079(2) 0.151(3) 0.145(3) -0.083(3) -0.013(2) -0.023(2)
F6 0.0501(17) 0.425(8) 0.120(3) -0.148(4) 0.0236(18) -0.057(3)
P2 0.0769(14) 0.238(3) 0.0411(10) -0.0246(15) 0.0080(9) 0.0692(18)
F7 0.118(3) 0.242(5) 0.066(2) -0.001(3) 0.0104(19) 0.090(3)
F8 0.101(3) 0.243(5) 0.099(3) -0.060(3) -0.021(2) 0.062(3)
F9 0.091(2) 0.256(5) 0.0486(16) -0.017(2) 0.0152(15) 0.077(3)
P3A 0.188(8) 0.046(3) 0.080(4) -0.016(3) -0.048(5) -0.028(4)
F10 0.236(10) 0.073(9) 0.115(12) 0.005(8) -0.067(8) -0.029(7)
F11 0.234(13) 0.121(10) 0.094(7) 0.003(6) -0.056(7) -0.019(9)
F12 0.203(12) 0.081(7) 0.109(9) -0.020(6) -0.059(8) -0.028(7)
F13 0.265(13) 0.101(8) 0.117(8) -0.018(6) -0.009(8) -0.013(8)
F14 0.226(13) 0.079(6) 0.076(9) -0.018(6) -0.032(8) -0.015(6)
F15 0.237(11) 0.125(10) 0.120(9) -0.029(7) -0.065(8) 0.000(8)
P3B 0.158(6) 0.053(4) 0.063(4) -0.014(3) 0.020(4) -0.031(4)
F16 0.197(11) 0.111(9) 0.075(9) -0.015(7) 0.003(8) -0.015(8)
F17 0.216(14) 0.131(9) 0.125(8) 0.020(7) 0.022(8) -0.043(9)
F18 0.140(8) 0.099(9) 0.083(8) -0.031(7) -0.015(6) -0.008(6)
F19 0.103(8) 0.129(8) 0.059(5) -0.008(5) 0.005(5) -0.004(6)
F20 0.172(8) 0.091(7) 0.114(9) -0.012(6) 0.041(7) -0.016(6)
F21 0.167(9) 0.088(7) 0.150(9) -0.052(7) 0.010(7) -0.012(6)

loop_
_atom_type_symbol
_atom_type_description
_atom_type_scat_dispersion_real
_atom_type_scat_dispersion_imag
_atom_type_scat_source
C C 0.0033 0.0016 'International Tables Vol C Tables 4.2.6.8 and 6.1.1.4'
H H 0.0000 0.0000 'International Tables Vol C Tables 4.2.6.8 and 6.1.1.4'
N N 0.0061 0.0033 'International Tables Vol C Tables 4.2.6.8 and 6.1.1.4'
F F 0.0171 0.0103 'International Tables Vol C Tables 4.2.6.8 and 6.1.1.4'
P P 0.1023 0.0942 'International Tables Vol C Tables 4.2.6.8 and 6.1.1.4'
Co Co 0.3494 0.9721 'International Tables Vol C Tables 4.2.6.8 and 6.1.1.4'

loop_
_geom_angle_atom_site_label_1
_geom_angle_atom_site_label_2
_geom_angle_atom_site_label_3
_geom_angle
_geom_angle_site_symmetry_1
_geom_angle_site_symmetry_3
N5 Co1 N2 176.88(9) . .
N5 Co1 N6 75.94(9) . .
N2 Co1 N6 107.17(9) . .
N5 Co1 N1 104.76(9) . .
N2 Co1 N1 75.53(9) . .
N6 Co1 N1 93.21(9) . .
N5 Co1 N3 103.93(9) . .
N2 Co1 N3 75.99(9) . .
N6 Co1 N3 90.65(9) . .
N1 Co1 N3 151.13(9) . .
N5 Co1 N4 75.94(9) . .
N2 Co1 N4 100.95(9) . .
N6 Co1 N4 151.87(9) . .
N1 Co1 N4 94.12(9) . .
N3 Co1 N4 95.83(9) . .
C5 N1 C1 116.1(2) . .
C5 N1 Co1 113.86(17) . .
C1 N1 Co1 129.9(2) . .
C6 N2 C10 118.5(2) . .
C6 N2 Co1 121.05(18) . .
C10 N2 Co1 120.28(18) . .
C11 N3 C15 116.1(2) . .
C11 N3 Co1 113.14(17) . .
C15 N3 Co1 130.57(19) . .
C28 N4 C24 115.6(2) . .
C28 N4 Co1 112.22(18) . .
C24 N4 Co1 132.2(2) . .
C29 N5 C33 118.7(2) . .
C29 N5 Co1 120.75(18) . .
C33 N5 Co1 120.57(19) . .
C34 N6 C38 116.4(2) . .
C34 N6 Co1 114.63(18) . .
C38 N6 Co1 128.98(19) . .
C3 N7 C18 122.1(3) . .
C3 N7 C17 120.2(3) . .
C18 N7 C17 116.5(3) . .
C8 N8 C20 121.5(3) . .
C8 N8 C19 121.1(3) . .
C20 N8 C19 117.4(3) . .
C13 N9 C21 122.0(3) . .
C13 N9 C22 121.4(3) . .
C21 N9 C22 116.5(3) . .
C26 N10 C40 120.7(3) . .
C26 N10 C41 121.3(3) . .
C40 N10 C41 117.9(3) . .
C31 N11 C42 121.1(3) . .
C31 N11 C43 120.9(3) . .
C42 N11 C43 117.8(3) . .
C36 N12 C45 121.2(3) . .
C36 N12 C44 121.5(3) . .
C45 N12 C44 117.2(3) . .
N1 C1 C2 123.2(3) . .
N1 C1 C16 117.9(3) . .
C2 C1 C16 118.9(3) . .
C1 C2 C3 121.2(3) . .
C1 C2 H2 119.4 . .
C3 C2 H2 119.4 . .
N7 C3 C2 122.0(3) . .
N7 C3 C4 122.3(3) . .
C2 C3 C4 115.7(3) . .
C5 C4 C3 119.7(3) . .
C5 C4 H4 120.2 . .
C3 C4 H4 120.2 . .
N1 C5 C4 124.1(3) . .
N1 C5 C6 114.8(2) . .
C4 C5 C6 121.1(3) . .
N2 C6 C7 122.9(3) . .
N2 C6 C5 114.4(2) . .
C7 C6 C5 122.8(2) . .
C6 C7 C8 119.5(3) . .
C6 C7 H7 120.2 . .
C8 C7 H7 120.2 . .
N8 C8 C9 121.5(3) . .
N8 C8 C7 122.0(3) . .
C9 C8 C7 116.5(3) . .
C10 C9 C8 120.2(3) . .
C10 C9 H9 119.9 . .
C8 C9 H9 119.9 . .
N2 C10 C9 122.4(2) . .
N2 C10 C11 115.0(2) . .
C9 C10 C11 122.6(2) . .
N3 C11 C12 124.1(3) . .
N3 C11 C10 115.1(2) . .
C12 C11 C10 120.7(3) . .
C11 C12 C13 120.1(3) . .
C11 C12 H12 120.0 . .
C13 C12 H12 120.0 . .
N9 C13 C14 122.1(3) . .
N9 C13 C12 122.1(3) . .
C14 C13 C12 115.8(3) . .
C15 C14 C13 120.5(3) . .
C15 C14 H14 119.7 . .
C13 C14 H14 119.7 . .
N3 C15 C14 123.3(3) . .
N3 C15 C23 118.5(3) . .
C14 C15 C23 118.1(3) . .
C1 C16 H16A 109.5 . .
C1 C16 H16B 109.5 . .
H16A C16 H16B 109.5 . .
C1 C16 H16C 109.5 . .
H16A C16 H16C 109.5 . .
H16B C16 H16C 109.5 . .
N7 C17 H17A 109.5 . .
N7 C17 H17B 109.5 . .
H17A C17 H17B 109.5 . .
N7 C17 H17C 109.5 . .
H17A C17 H17C 109.5 . .
H17B C17 H17C 109.5 . .
N7 C18 H18A 109.5 . .
N7 C18 H18B 109.5 . .
H18A C18 H18B 109.5 . .
N7 C18 H18C 109.5 . .
H18A C18 H18C 109.5 . .
H18B C18 H18C 109.5 . .
N8 C19 H19A 109.5 . .
N8 C19 H19B 109.5 . .
H19A C19 H19B 109.5 . .
N8 C19 H19C 109.5 . .
H19A C19 H19C 109.5 . .
H19B C19 H19C 109.5 . .
N8 C20 H20A 109.5 . .
N8 C20 H20B 109.5 . .
H20A C20 H20B 109.5 . .
N8 C20 H20C 109.5 . .
H20A C20 H20C 109.5 . .
H20B C20 H20C 109.5 . .
N9 C21 H21A 109.5 . .
N9 C21 H21B 109.5 . .
H21A C21 H21B 109.5 . .
N9 C21 H21C 109.5 . .
H21A C21 H21C 109.5 . .
H21B C21 H21C 109.5 . .
N9 C22 H22A 109.5 . .
N9 C22 H22B 109.5 . .
H22A C22 H22B 109.5 . .
N9 C22 H22C 109.5 . .
H22A C22 H22C 109.5 . .
H22B C22 H22C 109.5 . .
C15 C23 H23A 109.5 . .
C15 C23 H23B 109.5 . .
H23A C23 H23B 109.5 . .
C15 C23 H23C 109.5 . .
H23A C23 H23C 109.5 . .
H23B C23 H23C 109.5 . .
N4 C24 C25 123.2(3) . .
N4 C24 C39 118.1(3) . .
C25 C24 C39 118.6(3) . .
C24 C25 C26 121.3(3) . .
C24 C25 H25 119.3 . .
C26 C25 H25 119.3 . .
N10 C26 C25 122.8(3) . .
N10 C26 C27 122.0(3) . .
C25 C26 C27 115.2(3) . .
C28 C27 C26 120.5(3) . .
C28 C27 H27 119.8 . .
C26 C27 H27 119.8 . .
N4 C28 C27 124.1(3) . .
N4 C28 C29 116.0(2) . .
C27 C28 C29 119.9(3) . .
N5 C29 C30 122.1(3) . .
N5 C29 C28 115.1(2) . .
C30 C29 C28 122.8(3) . .
C29 C30 C31 120.3(3) . .
C29 C30 H30 119.8 . .
C31 C30 H30 119.8 . .
N11 C31 C30 121.2(3) . .
N11 C31 C32 122.1(3) . .
C30 C31 C32 116.6(3) . .
C33 C32 C31 119.6(3) . .
C33 C32 H32 120.2 . .
C31 C32 H32 120.2 . .
N5 C33 C32 122.7(3) . .
N5 C33 C34 114.2(2) . .
C32 C33 C34 123.2(3) . .
N6 C34 C35 123.9(3) . .
N6 C34 C33 114.7(2) . .
C35 C34 C33 121.4(3) . .
C34 C35 C36 119.8(3) . .
C34 C35 H35 120.1 . .
C36 C35 H35 120.1 . .
N12 C36 C35 122.4(3) . .
N12 C36 C37 121.4(3) . .
C35 C36 C37 116.2(3) . .
C38 C37 C36 120.6(3) . .
C38 C37 H37 119.7 . .
C36 C37 H37 119.7 . .
N6 C38 C37 123.1(3) . .
N6 C38 C46 117.2(3) . .
C37 C38 C46 119.7(3) . .
C24 C39 H39A 109.5 . .
C24 C39 H39B 109.5 . .
H39A C39 H39B 109.5 . .
C24 C39 H39C 109.5 . .
H39A C39 H39C 109.5 . .
H39B C39 H39C 109.5 . .
N10 C40 H40A 109.5 . .
N10 C40 H40B 109.5 . .
H40A C40 H40B 109.5 . .
N10 C40 H40C 109.5 . .
H40A C40 H40C 109.5 . .
H40B C40 H40C 109.5 . .
N10 C41 H41A 109.5 . .
N10 C41 H41B 109.5 . .
H41A C41 H41B 109.5 . .
N10 C41 H41C 109.5 . .
H41A C41 H41C 109.5 . .
H41B C41 H41C 109.5 . .
N11 C42 H42A 109.5 . .
N11 C42 H42B 109.5 . .
H42A C42 H42B 109.5 . .
N11 C42 H42C 109.5 . .
H42A C42 H42C 109.5 . .
H42B C42 H42C 109.5 . .
N11 C43 H43A 109.5 . .
N11 C43 H43B 109.5 . .
H43A C43 H43B 109.5 . .
N11 C43 H43C 109.5 . .
H43A C43 H43C 109.5 . .
H43B C43 H43C 109.5 . .
N12 C44 H44A 109.5 . .
N12 C44 H44B 109.5 . .
H44A C44 H44B 109.5 . .
N12 C44 H44C 109.5 . .
H44A C44 H44C 109.5 . .
H44B C44 H44C 109.5 . .
N12 C45 H45A 109.5 . .
N12 C45 H45B 109.5 . .
H45A C45 H45B 109.5 . .
N12 C45 H45C 109.5 . .
H45A C45 H45C 109.5 . .
H45B C45 H45C 109.5 . .
C38 C46 H46A 109.5 . .
C38 C46 H46B 109.5 . .
H46A C46 H46B 109.5 . .
C38 C46 H46C 109.5 . .
H46A C46 H46C 109.5 . .
H46B C46 H46C 109.5 . .
C52 C47 C48 117.6(5) . .
C52 C47 C53 121.1(6) . .
C48 C47 C53 121.2(6) . .
C47 C48 C49 121.1(5) . .
C47 C48 H48 119.4 . .
C49 C48 H48 119.4 . .
C50 C49 C48 121.2(5) . .
C50 C49 H49 119.4 . .
C48 C49 H49 119.4 . .
C49 C50 C51 118.4(5) . .
C49 C50 H50 120.8 . .
C51 C50 H50 120.8 . .
C52 C51 C50 119.7(5) . .
C52 C51 H51 120.2 . .
C50 C51 H51 120.2 . .
C47 C52 C51 121.9(5) . .
C47 C52 H52 119.1 . .
C51 C52 H52 119.1 . .
C47 C53 H53A 109.5 . .
C47 C53 H53B 109.5 . .
H53A C53 H53B 109.5 . .
C47 C53 H53C 109.5 . .
H53A C53 H53C 109.5 . .
H53B C53 H53C 109.5 . .
C59 C54 C55 123.0(12) . .
C59 C54 H54 118.5 . .
C55 C54 H54 118.5 . .
C54 C55 C56 122.3(11) . .
C54 C55 H55 118.8 . .
C56 C55 H55 118.8 . .
C57 C56 C55 119.3(9) . .
C57 C56 H56 120.4 . .
C55 C56 H56 120.4 . .
C56 C57 C58 119.3(10) . .
C56 C57 H57 120.4 . .
C58 C57 H57 120.4 . .
C59 C58 C57 118.4(9) . .
C59 C58 H58 120.8 . .
C57 C58 H58 120.8 . .
C54 C59 C58 117.7(10) . .
C54 C59 C60 126.2(12) . .
C58 C59 C60 116.1(11) . .
C59 C60 H60A 109.5 . .
C59 C60 H60B 109.5 . .
H60A C60 H60B 109.5 . .
C59 C60 H60C 109.5 . .
H60A C60 H60C 109.5 . .
H60B C60 H60C 109.5 . .
F6 P1 F4 94.7(3) . .
F6 P1 F5 178.5(3) . .
F4 P1 F5 86.6(3) . .
F6 P1 F2 91.2(3) . .
F4 P1 F2 174.0(3) . .
F5 P1 F2 87.5(2) . .
F6 P1 F1 90.71(19) . .
F4 P1 F1 89.85(17) . .
F5 P1 F1 90.14(18) . .
F2 P1 F1 91.37(16) . .
F6 P1 F3 88.62(17) . .
F4 P1 F3 90.40(16) . .
F5 P1 F3 90.53(17) . .
F2 P1 F3 88.45(15) . .
F1 P1 F3 179.30(18) . .
F7 P2 F7 180.0 . 2_467
F7 P2 F9 89.2(2) . .
F7 P2 F9 90.8(2) 2_467 .
F7 P2 F9 90.8(2) . 2_467
F7 P2 F9 89.2(2) 2_467 2_467
F9 P2 F9 180.0 . 2_467
F7 P2 F8 90.3(3) . .
F7 P2 F8 89.7(3) 2_467 .
F9 P2 F8 89.6(2) . .
F9 P2 F8 90.4(2) 2_467 .
F7 P2 F8 89.7(3) . 2_467
F7 P2 F8 90.3(3) 2_467 2_467
F9 P2 F8 90.4(2) . 2_467
F9 P2 F8 89.6(2) 2_467 2_467
F8 P2 F8 180.0 . 2_467
F13 P3A F12 86.7(10) . .
F13 P3A F15 98.4(12) . .
F12 P3A F15 85.5(10) . .
F13 P3A F14 86.0(10) . .
F12 P3A F14 172.1(13) . .
F15 P3A F14 92.5(10) . .
F13 P3A F10 101.4(11) . .
F12 P3A F10 111.6(11) . .
F15 P3A F10 154.4(12) . .
F14 P3A F10 73.0(10) . .
F13 P3A F11 155.9(11) . .
F12 P3A F11 104.8(9) . .
F15 P3A F11 62.3(9) . .
F14 P3A F11 80.9(10) . .
F10 P3A F11 94.0(11) . .
F18 P3B F19 75.6(8) . .
F18 P3B F21 81.8(9) . .
F19 P3B F21 88.2(9) . .
F18 P3B F16 108.1(13) . .
F19 P3B F16 103.5(10) . .
F21 P3B F16 166.1(11) . .
F18 P3B F17 100.1(11) . .
F19 P3B F17 166.8(11) . .
F21 P3B F17 78.8(10) . .
F16 P3B F17 89.7(11) . .
F18 P3B F20 164.5(11) . .
F19 P3B F20 90.7(9) . .
F21 P3B F20 90.9(10) . .
F16 P3B F20 81.7(10) . .
F17 P3B F20 91.7(10) . .

loop_
_geom_bond_atom_site_label_1
_geom_bond_atom_site_label_2
_geom_bond_distance
_geom_bond_site_symmetry_2
Co1 N5 2.041(2) .
Co1 N2 2.045(2) .
Co1 N6 2.194(2) .
Co1 N1 2.232(2) .
Co1 N3 2.240(2) .
Co1 N4 2.272(2) .
N1 C5 1.354(4) .
N1 C1 1.360(4) .
N2 C6 1.344(3) .
N2 C10 1.347(3) .
N3 C11 1.354(4) .
N3 C15 1.359(4) .
N4 C28 1.353(4) .
N4 C24 1.359(4) .
N5 C29 1.349(4) .
N5 C33 1.347(3) .
N6 C34 1.355(4) .
N6 C38 1.361(4) .
N7 C3 1.354(4) .
N7 C18 1.438(5) .
N7 C17 1.465(5) .
N8 C8 1.347(4) .
N8 C20 1.458(5) .
N8 C19 1.457(5) .
N9 C13 1.356(4) .
N9 C21 1.446(5) .
N9 C22 1.455(5) .
N10 C26 1.352(4) .
N10 C40 1.453(5) .
N10 C41 1.472(6) .
N11 C31 1.360(4) .
N11 C42 1.452(5) .
N11 C43 1.456(5) .
N12 C36 1.359(4) .
N12 C45 1.440(5) .
N12 C44 1.450(5) .
C1 C2 1.375(4) .
C1 C16 1.494(5) .
C2 C3 1.395(5) .
C2 H2 0.9500 .
C3 C4 1.419(4) .
C4 C5 1.380(4) .
C4 H4 0.9500 .
C5 C6 1.497(4) .
C6 C7 1.383(4) .
C7 C8 1.414(4) .
C7 H7 0.9500 .
C8 C9 1.413(4) .
C9 C10 1.378(4) .
C9 H9 0.9500 .
C10 C11 1.493(4) .
C11 C12 1.376(4) .
C12 C13 1.411(4) .
C12 H12 0.9500 .
C13 C14 1.409(4) .
C14 C15 1.380(4) .
C14 H14 0.9500 .
C15 C23 1.491(5) .
C16 H16A 0.9800 .
C16 H16B 0.9800 .
C16 H16C 0.9800 .
C17 H17A 0.9800 .
C17 H17B 0.9800 .
C17 H17C 0.9800 .
C18 H18A 0.9800 .
C18 H18B 0.9800 .
C18 H18C 0.9800 .
C19 H19A 0.9800 .
C19 H19B 0.9800 .
C19 H19C 0.9800 .
C20 H20A 0.9800 .
C20 H20B 0.9800 .
C20 H20C 0.9800 .
C21 H21A 0.9800 .
C21 H21B 0.9800 .
C21 H21C 0.9800 .
C22 H22A 0.9800 .
C22 H22B 0.9800 .
C22 H22C 0.9800 .
C23 H23A 0.9800 .
C23 H23B 0.9800 .
C23 H23C 0.9800 .
C24 C25 1.378(4) .
C24 C39 1.502(5) .
C25 C26 1.391(5) .
C25 H25 0.9500 .
C26 C27 1.411(5) .
C27 C28 1.370(4) .
C27 H27 0.9500 .
C28 C29 1.495(4) .
C29 C30 1.375(4) .
C30 C31 1.411(4) .
C30 H30 0.9500 .
C31 C32 1.411(5) .
C32 C33 1.379(4) .
C32 H32 0.9500 .
C33 C34 1.491(4) .
C34 C35 1.381(4) .
C35 C36 1.409(4) .
C35 H35 0.9500 .
C36 C37 1.406(4) .
C37 C38 1.377(4) .
C37 H37 0.9500 .
C38 C46 1.491(4) .
C39 H39A 0.9800 .
C39 H39B 0.9800 .
C39 H39C 0.9800 .
C40 H40A 0.9800 .
C40 H40B 0.9800 .
C40 H40C 0.9800 .
C41 H41A 0.9800 .
C41 H41B 0.9800 .
C41 H41C 0.9800 .
C42 H42A 0.9800 .
C42 H42B 0.9800 .
C42 H42C 0.9800 .
C43 H43A 0.9800 .
C43 H43B 0.9800 .
C43 H43C 0.9800 .
C44 H44A 0.9800 .
C44 H44B 0.9800 .
C44 H44C 0.9800 .
C45 H45A 0.9800 .
C45 H45B 0.9800 .
C45 H45C 0.9800 .
C46 H46A 0.9800 .
C46 H46B 0.9800 .
C46 H46C 0.9800 .
C47 C52 1.372(7) .
C47 C48 1.374(8) .
C47 C53 1.497(8) .
C48 C49 1.376(8) .
C48 H48 0.9500 .
C49 C50 1.359(7) .
C49 H49 0.9500 .
C50 C51 1.395(7) .
C50 H50 0.9500 .
C51 C52 1.376(7) .
C51 H51 0.9500 .
C52 H52 0.9500 .
C53 H53A 0.9800 .
C53 H53B 0.9800 .
C53 H53C 0.9800 .
C54 C59 1.296(12) .
C54 C55 1.334(11) .
C54 H54 0.9500 .
C55 C56 1.352(11) .
C55 H55 0.9500 .
C56 C57 1.334(11) .
C56 H56 0.9500 .
C57 C58 1.427(11) .
C57 H57 0.9500 .
C58 C59 1.436(12) .
C58 H58 0.9500 .
C59 C60 1.479(13) .
C60 H60A 0.9800 .
C60 H60B 0.9800 .
C60 H60C 0.9800 .
P1 F6 1.504(3) .
P1 F4 1.552(4) .
P1 F5 1.554(3) .
P1 F2 1.584(3) .
P1 F1 1.588(2) .
P1 F3 1.604(2) .
P2 F7 1.573(5) .
P2 F7 1.573(5) 2_467
P2 F9 1.605(3) .
P2 F9 1.605(3) 2_467
P2 F8 1.609(5) .
P2 F8 1.609(5) 2_467
P3A F13 1.463(13) .
P3A F12 1.481(12) .
P3A F15 1.470(13) .
P3A F14 1.517(13) .
P3A F10 1.561(14) .
P3A F11 1.607(12) .
P3B F18 1.494(13) .
P3B F19 1.485(11) .
P3B F21 1.437(13) .
P3B F16 1.531(14) .
P3B F17 1.532(12) .
P3B F20 1.514(13) .
